data_2203521
loop_
_publ_author_name
'Song, Jian'
'Zhang, Shun-Xia'
'Lou, Ke-Xia'

_publ_section_title
;
 7-Chloro-1-cyclopropyl-6-fluoro-1,4-dihydro-4-oxoquinoline-3-carboxylic
 acid
;
_journal_issue 4
_journal_name_full 'Acta Crystallographica Section E'
_journal_page_first o503
_journal_page_last o504
_journal_paper_doi 10.1107/S1600536804004477
_journal_volume 60
_journal_year 2004
_chemical_formula_iupac 'C13 H9 Cl F N O3'
_chemical_formula_moiety 'C13 H9 Cl F N O3'
_chemical_formula_sum 'C13 H9 Cl F N O3'
_chemical_formula_weight 281.66
_chemical_name_systematic
;
7-Chloro-1-cyclopropyl-6-fluoro-1,4-dihydro-4-oxoquinoline-3-carboxylic acid
;
_space_group_IT_number 14
_symmetry_cell_setting monoclinic
_symmetry_space_group_name_Hall '-P 2yn'
_symmetry_space_group_name_H-M 'P 1 21/n 1'
_cell_angle_alpha 90.00
_cell_angle_beta 93.784(7)
_cell_angle_gamma 90.00
_cell_formula_units_Z 4
_cell_length_a 9.194(4)
_cell_length_b 7.515(4)
_cell_length_c 16.635(8)
_cell_measurement_reflns_used 821
_cell_measurement_temperature 293(2)
_cell_measurement_theta_max 25.89
_cell_measurement_theta_min 2.61
_cell_volume 1146.9(10)
_computing_cell_refinement SMART
_computing_data_collection 'SMART (Bruker, 1997)'
_computing_data_reduction 'SAINT (Bruker, 1997)'
_computing_molecular_graphics 'SHELXTL (Bruker, 1997)'
_computing_publication_material SHELXTL
_computing_structure_refinement 'SHELXL97 (Sheldrick, 1997)'
_computing_structure_solution 'SHELXS97 (Sheldrick, 1997)'
_diffrn_ambient_temperature 293(2)
_diffrn_measured_fraction_theta_full 1.000
_diffrn_measured_fraction_theta_max 0.992
_diffrn_measurement_device_type 'Bruker SMART CCD area-detector'
_diffrn_measurement_method '\f and \w'
_diffrn_radiation_monochromator graphite
_diffrn_radiation_source 'fine-focus sealed tube'
_diffrn_radiation_type MoK\a
_diffrn_radiation_wavelength 0.71073
_diffrn_reflns_av_R_equivalents 0.0274
_diffrn_reflns_av_sigmaI/netI 0.0320
_diffrn_reflns_limit_h_max 11
_diffrn_reflns_limit_h_min -11
_diffrn_reflns_limit_k_max 7
_diffrn_reflns_limit_k_min -9
_diffrn_reflns_limit_l_max 20
_diffrn_reflns_limit_l_min -20
_diffrn_reflns_number 6311
_diffrn_reflns_theta_full 25.00
_diffrn_reflns_theta_max 26.44
_diffrn_reflns_theta_min 2.45
_diffrn_standards_decay_% 0
_diffrn_standards_interval_count 0
_diffrn_standards_interval_time 0
_diffrn_standards_number 0
_exptl_absorpt_coefficient_mu 0.349
_exptl_absorpt_correction_T_max 0.939
_exptl_absorpt_correction_T_min 0.791
_exptl_absorpt_correction_type multi-scan
_exptl_absorpt_process_details 'SADABS (Bruker, 1997)'
_exptl_crystal_colour colourless
_exptl_crystal_density_diffrn 1.631
_exptl_crystal_density_meas ?
_exptl_crystal_density_method .
_exptl_crystal_description plate
_exptl_crystal_F_000 576
_exptl_crystal_size_max 0.20
_exptl_crystal_size_mid 0.20
_exptl_crystal_size_min 0.18
_refine_diff_density_max 0.191
_refine_diff_density_min -0.271
_refine_ls_extinction_method none
_refine_ls_goodness_of_fit_ref 1.043
_refine_ls_hydrogen_treatment constr
_refine_ls_matrix_type full
_refine_ls_number_parameters 173
_refine_ls_number_reflns 2345
_refine_ls_number_restraints 0
_refine_ls_restrained_S_all 1.043
_refine_ls_R_factor_all 0.0608
_refine_ls_R_factor_gt 0.0398
_refine_ls_shift/su_max 0.000
_refine_ls_shift/su_mean 0.000
_refine_ls_structure_factor_coef Fsqd
_refine_ls_weighting_details 'calc w = 1/[\s^2^(Fo^2^)+(0.0523P)^2^+0.214P] where P=(Fo^2^+2Fc^2^)/3'
_refine_ls_weighting_scheme calc
_refine_ls_wR_factor_ref 0.0939
_reflns_number_gt 1753
_reflns_number_total 2345
_reflns_threshold_expression I>2\s(I)
_cod_data_source_file ww6159.cif
_cod_data_source_block I
_cod_depositor_comments
;
The following automatic conversions were performed:
'_symmetry_cell_setting' value 'Monoclinic' changed to 'monoclinic'
according to '/home/saulius/struct/CIF-dictionaries/cif_core.dic'
dictionary named 'cif_core.dic' version 2.4.1 from
2010-06-29.

'_geom_hbond_publ_flag' value 'Y' changed to 'y' according to
'/home/saulius/struct/CIF-dictionaries/cif_core.dic' dictionary named
'cif_core.dic' version 2.4.1 from 2010-06-29 (2 times).

Automatic conversion script
Id: cif_fix_enum 1527 2010-12-29 10:47:43Z saulius 

The following automatic conversions were performed:

'_symmetry_cell_setting' value 'Monoclinic' changed to 'monoclinic'
according to /home/saulius/struct/CIF-dictionaries/cif_core.dic
dictionary named 'cif_core.dic' version 2.4.1 from
2010-06-29.

'_geom_hbond_publ_flag' value 'Y' changed to 'y'
according to /home/saulius/struct/CIF-dictionaries/cif_core.dic
dictionary named 'cif_core.dic' version 2.4.1 from 2010-06-29 (2
times).

Automatic conversion script
Id: cif_fix_values 1715 2011-07-08 13:25:40Z adriana 
;
_cod_original_cell_volume 1146.9(9)
_cod_original_sg_symbol_H-M 'P 2 1 /n'
_cod_database_code 2203521
_cod_database_fobs_code 2203521

loop_
_symmetry_equiv_pos_as_xyz
'x, y, z'
'-x+1/2, y+1/2, -z+1/2'
'-x, -y, -z'
'x-1/2, -y-1/2, z-1/2'

loop_
_atom_site_label
_atom_site_fract_x
_atom_site_fract_y
_atom_site_fract_z
_atom_site_U_iso_or_equiv
_atom_site_adp_type
_atom_site_calc_flag
_atom_site_refinement_flags
_atom_site_occupancy
_atom_site_type_symbol
Cl1 -0.36322(5) 0.04973(9) 0.34750(3) 0.0538(2) Uani d . 1 Cl
F1 -0.39000(13) 0.1174(2) 0.51629(8) 0.0611(4) Uani d . 1 F
N1 0.16020(15) 0.2551(2) 0.42142(8) 0.0290(3) Uani d . 1 N
O1 0.06637(16) 0.3536(2) 0.65430(8) 0.0501(4) Uani d . 1 O
O2 0.33404(17) 0.4370(3) 0.68548(9) 0.0564(5) Uani d . 1 O
H2 0.2473 0.4183 0.6906 0.085 Uiso calc R 1 H
O3 0.48451(17) 0.4271(2) 0.58869(9) 0.0584(5) Uani d . 1 O
C1 0.26346(19) 0.3120(2) 0.47639(10) 0.0304(4) Uani d . 1 C
H1 0.3574 0.3278 0.4601 0.037 Uiso calc R 1 H
C2 0.23837(19) 0.3480(3) 0.55496(10) 0.0319(4) Uani d . 1 C
C3 0.0969(2) 0.3240(3) 0.58335(11) 0.0322(4) Uani d . 1 C
C4 -0.01446(18) 0.2586(2) 0.52393(10) 0.0290(4) Uani d . 1 C
C5 0.01861(18) 0.2253(2) 0.44408(10) 0.0277(4) Uani d . 1 C
C6 -0.09057(19) 0.1603(3) 0.38843(11) 0.0326(4) Uani d . 1 C
H6 -0.0703 0.1393 0.3352 0.039 Uiso calc R 1 H
C7 -0.2268(2) 0.1286(3) 0.41347(12) 0.0356(5) Uani d . 1 C
C8 -0.2578(2) 0.1585(3) 0.49335(12) 0.0381(5) Uani d . 1 C
C9 -0.1548(2) 0.2244(3) 0.54756(11) 0.0358(5) Uani d . 1 C
H9 -0.1775 0.2468 0.6003 0.043 Uiso calc R 1 H
C10 0.3636(2) 0.4079(3) 0.60968(12) 0.0391(5) Uani d . 1 C
C11 0.1978(2) 0.2062(3) 0.34043(10) 0.0320(4) Uani d . 1 C
H11 0.2029 0.0782 0.3297 0.038 Uiso calc R 1 H
C12 0.1426(2) 0.3186(3) 0.27074(11) 0.0390(5) Uani d . 1 C
H12A 0.0858 0.4234 0.2821 0.047 Uiso calc R 1 H
H12B 0.1135 0.2590 0.2205 0.047 Uiso calc R 1 H
C13 0.3014(2) 0.3187(3) 0.29786(11) 0.0410(5) Uani d . 1 C
H13A 0.3682 0.2593 0.2639 0.049 Uiso calc R 1 H
H13B 0.3405 0.4237 0.3255 0.049 Uiso calc R 1 H

loop_
_atom_site_aniso_label
_atom_site_aniso_U_11
_atom_site_aniso_U_22
_atom_site_aniso_U_33
_atom_site_aniso_U_12
_atom_site_aniso_U_13
_atom_site_aniso_U_23
Cl1 0.0344(3) 0.0759(4) 0.0491(3) -0.0174(3) -0.0127(2) 0.0052(3)
F1 0.0310(6) 0.0849(10) 0.0688(9) -0.0160(7) 0.0150(6) -0.0076(8)
N1 0.0266(7) 0.0368(9) 0.0235(7) -0.0044(7) 0.0001(6) -0.0002(6)
O1 0.0446(8) 0.0766(11) 0.0291(7) 0.0002(8) 0.0032(6) -0.0113(7)
O2 0.0483(9) 0.0865(13) 0.0331(8) -0.0102(9) -0.0070(7) -0.0146(8)
O3 0.0442(9) 0.0870(13) 0.0429(9) -0.0278(9) -0.0058(7) -0.0046(8)
C1 0.0253(9) 0.0364(11) 0.0293(9) -0.0056(8) -0.0010(7) 0.0033(8)
C2 0.0325(10) 0.0336(10) 0.0286(9) -0.0034(8) -0.0051(7) 0.0014(8)
C3 0.0357(10) 0.0333(10) 0.0272(9) 0.0017(8) -0.0010(7) 0.0019(8)
C4 0.0291(9) 0.0284(9) 0.0293(9) 0.0021(8) 0.0005(7) 0.0036(8)
C5 0.0258(9) 0.0285(9) 0.0285(9) -0.0015(7) -0.0008(7) 0.0032(7)
C6 0.0308(9) 0.0384(11) 0.0280(9) -0.0056(8) -0.0020(7) 0.0038(8)
C7 0.0303(10) 0.0358(11) 0.0393(11) -0.0042(8) -0.0081(8) 0.0051(8)
C8 0.0255(9) 0.0419(12) 0.0473(12) -0.0032(9) 0.0055(8) 0.0034(9)
C9 0.0350(10) 0.0404(12) 0.0327(10) 0.0008(9) 0.0072(8) 0.0018(8)
C10 0.0391(11) 0.0438(12) 0.0330(11) -0.0092(10) -0.0065(8) -0.0002(9)
C11 0.0328(9) 0.0377(11) 0.0255(9) -0.0015(8) 0.0026(7) -0.0018(8)
C12 0.0382(10) 0.0511(13) 0.0274(9) 0.0004(9) 0.0002(8) 0.0014(9)
C13 0.0337(10) 0.0605(14) 0.0288(10) -0.0078(10) 0.0035(8) -0.0004(9)

loop_
_atom_type_symbol
_atom_type_description
_atom_type_scat_dispersion_real
_atom_type_scat_dispersion_imag
_atom_type_scat_source
C C 0.0033 0.0016 'International Tables Vol C Tables 4.2.6.8 and 6.1.1.4'
H H 0.0000 0.0000 'International Tables Vol C Tables 4.2.6.8 and 6.1.1.4'
N N 0.0061 0.0033 'International Tables Vol C Tables 4.2.6.8 and 6.1.1.4'
O O 0.0106 0.0060 'International Tables Vol C Tables 4.2.6.8 and 6.1.1.4'
F F 0.0171 0.0103 'International Tables Vol C Tables 4.2.6.8 and 6.1.1.4'
Cl Cl 0.1484 0.1585 'International Tables Vol C Tables 4.2.6.8 and 6.1.1.4'

loop_
_geom_angle_atom_site_label_1
_geom_angle_atom_site_label_2
_geom_angle_atom_site_label_3
_geom_angle
C1 N1 C5 119.76(15)
C1 N1 C11 120.56(15)
C5 N1 C11 119.36(14)
C10 O2 H2 109.5
N1 C1 C2 123.82(17)
N1 C1 H1 118.1
C2 C1 H1 118.1
C1 C2 C3 120.44(16)
C1 C2 C10 118.09(17)
C3 C2 C10 121.45(17)
O1 C3 C2 123.86(17)
O1 C3 C4 120.46(17)
C2 C3 C4 115.67(16)
C9 C4 C5 119.67(16)
C9 C4 C3 119.39(16)
C5 C4 C3 120.92(16)
N1 C5 C4 119.37(15)
N1 C5 C6 121.00(16)
C4 C5 C6 119.63(16)
C7 C6 C5 119.23(17)
C7 C6 H6 120.4
C5 C6 H6 120.4
C6 C7 C8 120.74(17)
C6 C7 Cl1 120.74(15)
C8 C7 Cl1 118.51(15)
F1 C8 C9 120.24(18)
F1 C8 C7 118.85(17)
C9 C8 C7 120.90(18)
C8 C9 C4 119.80(18)
C8 C9 H9 120.1
C4 C9 H9 120.1
O3 C10 O2 120.73(18)
O3 C10 C2 123.66(19)
O2 C10 C2 115.61(18)
N1 C11 C13 119.62(16)
N1 C11 C12 118.95(17)
C13 C11 C12 60.35(13)
N1 C11 H11 115.6
C13 C11 H11 115.6
C12 C11 H11 115.6
C11 C12 C13 59.54(12)
C11 C12 H12A 117.8
C13 C12 H12A 117.8
C11 C12 H12B 117.8
C13 C12 H12B 117.8
H12A C12 H12B 115.0
C11 C13 C12 60.11(12)
C11 C13 H13A 117.8
C12 C13 H13A 117.8
C11 C13 H13B 117.8
C12 C13 H13B 117.8
H13A C13 H13B 114.9

loop_
_geom_bond_atom_site_label_1
_geom_bond_atom_site_label_2
_geom_bond_distance
Cl1 C7 1.7170(19)
F1 C8 1.334(2)
N1 C1 1.344(2)
N1 C5 1.397(2)
N1 C11 1.460(2)
O1 C3 1.251(2)
O2 C10 1.325(3)
O2 H2 0.8200
O3 C10 1.196(2)
C1 C2 1.369(3)
C1 H1 0.9300
C2 C3 1.424(3)
C2 C10 1.490(3)
C3 C4 1.461(2)
C4 C9 1.397(3)
C4 C5 1.404(2)
C5 C6 1.407(2)
C6 C7 1.366(3)
C6 H6 0.9300
C7 C8 1.396(3)
C8 C9 1.358(3)
C9 H9 0.9300
C11 C13 1.487(3)
C11 C12 1.496(3)
C11 H11 0.9800
C12 C13 1.500(3)
C12 H12A 0.9700
C12 H12B 0.9700
C13 H13A 0.9700
C13 H13B 0.9700

loop_
_geom_hbond_atom_site_label_D
_geom_hbond_atom_site_label_H
_geom_hbond_atom_site_label_A
_geom_hbond_site_symmetry_A
_geom_hbond_distance_DH
_geom_hbond_distance_HA
_geom_hbond_distance_DA
_geom_hbond_angle_DHA
_geom_hbond_publ_flag
O2 H2 O1 . 0.82 1.80 2.559(2) 154 y
O2 H2 Cl1 4_666 0.82 2.87 3.348(2) 119 y

loop_
_geom_torsion_atom_site_label_1
_geom_torsion_atom_site_label_2
_geom_torsion_atom_site_label_3
_geom_torsion_atom_site_label_4
_geom_torsion
C5 N1 C1 C2 -1.6(3)
C11 N1 C1 C2 -175.17(18)
N1 C1 C2 C3 0.8(3)
N1 C1 C2 C10 179.19(18)
C1 C2 C3 O1 179.74(19)
C10 C2 C3 O1 1.4(3)
C1 C2 C3 C4 0.5(3)
C10 C2 C3 C4 -177.85(17)
O1 C3 C4 C9 -1.8(3)
C2 C3 C4 C9 177.42(17)
O1 C3 C4 C5 179.83(18)
C2 C3 C4 C5 -0.9(3)
C1 N1 C5 C4 1.2(3)
C11 N1 C5 C4 174.77(16)
C1 N1 C5 C6 -177.97(18)
C11 N1 C5 C6 -4.4(3)
C9 C4 C5 N1 -178.24(16)
C3 C4 C5 N1 0.1(3)
C9 C4 C5 C6 0.9(3)
C3 C4 C5 C6 179.26(17)
N1 C5 C6 C7 178.31(17)
C4 C5 C6 C7 -0.8(3)
C5 C6 C7 C8 -0.5(3)
C5 C6 C7 Cl1 179.88(15)
C6 C7 C8 F1 -176.66(18)
Cl1 C7 C8 F1 3.0(3)
C6 C7 C8 C9 1.8(3)
Cl1 C7 C8 C9 -178.58(16)
F1 C8 C9 C4 176.74(18)
C7 C8 C9 C4 -1.7(3)
C5 C4 C9 C8 0.3(3)
C3 C4 C9 C8 -178.03(18)
C1 C2 C10 O3 0.4(3)
C3 C2 C10 O3 178.8(2)
C1 C2 C10 O2 -178.50(19)
C3 C2 C10 O2 -0.1(3)
C1 N1 C11 C13 -42.2(3)
C5 N1 C11 C13 144.20(17)
C1 N1 C11 C12 -112.6(2)
C5 N1 C11 C12 73.8(2)
N1 C11 C12 C13 109.58(19)
N1 C11 C13 C12 -108.5(2)

loop_
_cod_related_entry_id
_cod_related_entry_database
_cod_related_entry_code
1 ChemSpider 423750
